data_2216008
loop_
_publ_author_name
'Xia Sheng'
'Christoph E. Strasser'
'H. G. Raubenheimer'
'Robert C. Luckay'

_publ_section_title
;
 Isopropylammonium (isopropylamino)oxoacetate monohydrate
;
_journal_coeditor_code HY2088
_journal_issue 11
_journal_name_full 'Acta Crystallographica Section E'
_journal_page_first o4361
_journal_page_last o4361
_journal_paper_doi 10.1107/S1600536807050374
_journal_volume 63
_journal_year 2007
_chemical_formula_iupac 'C3 H10 N +, C5 H8 N O3 -, H2 O'
_chemical_formula_moiety 'C3 H10 N +, C5 H8 N O3 -, H2 O'
_chemical_formula_sum 'C8 H20 N2 O4'
_chemical_formula_weight 208.26
_chemical_melting_point 56
_chemical_name_common 'Isopropylaminium N-isopropyloxalamate monohydrate'
_chemical_name_systematic
;
Isopropylammonium (isopropylaamino)oxoacetate monohydrate
;
_space_group_IT_number 2
_symmetry_cell_setting triclinic
_symmetry_space_group_name_Hall '-P 1'
_symmetry_space_group_name_H-M 'P -1'
_atom_sites_solution_hydrogens geom
_atom_sites_solution_primary direct
_atom_sites_solution_secondary difmap
_audit_creation_method SHELXL-97
_cell_angle_alpha 104.372(8)
_cell_angle_beta 105.944(8)
_cell_angle_gamma 94.731(8)
_cell_formula_units_Z 2
_cell_length_a 7.172(4)
_cell_length_b 9.154(5)
_cell_length_c 9.472(5)
_cell_measurement_reflns_used 3071
_cell_measurement_temperature 100(2)
_cell_measurement_theta_max 26.49
_cell_measurement_theta_min 2.328
_cell_volume 571.6(5)
_computing_cell_refinement 'SAINT (Bruker, 2003)'
_computing_data_collection 'SMART (Bruker, 2002)'
_computing_data_reduction 'SAINT (Bruker, 2003)'
_computing_molecular_graphics 'X-SEED (Barbour, 2001; Atwood & Barbour, 2003)'
_computing_publication_material 'X-SEED (Barbour, 2001; Atwood & Barbour, 2003)'
_computing_structure_refinement 'SHELXL97 (Sheldrick, 1997)'
_computing_structure_solution 'SHELXS97 (Sheldrick, 1997)'
_diffrn_ambient_temperature 100(2)
_diffrn_measured_fraction_theta_full 0.986
_diffrn_measured_fraction_theta_max 0.986
_diffrn_measurement_device_type 'Bruker SMART APEX CCD area-detector'
_diffrn_measurement_method '\f and \w'
_diffrn_radiation_monochromator graphite
_diffrn_radiation_source 'fine-focus sealed tube'
_diffrn_radiation_type MoK\a
_diffrn_radiation_wavelength 0.71073
_diffrn_reflns_av_R_equivalents 0.0228
_diffrn_reflns_av_sigmaI/netI 0.0272
_diffrn_reflns_limit_h_max 8
_diffrn_reflns_limit_h_min -9
_diffrn_reflns_limit_k_max 11
_diffrn_reflns_limit_k_min -11
_diffrn_reflns_limit_l_max 11
_diffrn_reflns_limit_l_min -11
_diffrn_reflns_number 6062
_diffrn_reflns_theta_full 26.49
_diffrn_reflns_theta_max 26.42
_diffrn_reflns_theta_min 2.33
_exptl_absorpt_coefficient_mu 0.096
_exptl_absorpt_correction_T_max 0.990
_exptl_absorpt_correction_T_min 0.962
_exptl_absorpt_correction_type multi-scan
_exptl_absorpt_process_details '(SADABS; Bruker, 2002)'
_exptl_crystal_colour colourless
_exptl_crystal_density_diffrn 1.210
_exptl_crystal_density_method 'not measured'
_exptl_crystal_description plate
_exptl_crystal_F_000 228
_exptl_crystal_size_max 0.38
_exptl_crystal_size_mid 0.19
_exptl_crystal_size_min 0.08
_refine_diff_density_max 0.399
_refine_diff_density_min -0.211
_refine_ls_extinction_method none
_refine_ls_goodness_of_fit_ref 1.156
_refine_ls_hydrogen_treatment mixed
_refine_ls_matrix_type full
_refine_ls_number_parameters 144
_refine_ls_number_reflns 2324
_refine_ls_number_restraints 0
_refine_ls_restrained_S_all 1.156
_refine_ls_R_factor_all 0.0494
_refine_ls_R_factor_gt 0.0447
_refine_ls_shift/su_max 0.000
_refine_ls_shift/su_mean 0.000
_refine_ls_structure_factor_coef Fsqd
_refine_ls_weighting_details 'calc w=1/[\s^2^(Fo^2^)+(0.0443P)^2^+0.2432P] where P=(Fo^2^+2Fc^2^)/3'
_refine_ls_weighting_scheme calc
_refine_ls_wR_factor_gt 0.1034
_refine_ls_wR_factor_ref 0.1060
_reflns_number_gt 2126
_reflns_number_total 2324
_reflns_threshold_expression I>2\s(I)
_cod_data_source_file hy2088.cif
_cod_data_source_block I
_cod_database_code 2216008
_cod_database_fobs_code 2216008

loop_
_symmetry_equiv_pos_as_xyz
'x, y, z'
'-x, -y, -z'

loop_
_atom_site_type_symbol
_atom_site_label
_atom_site_fract_x
_atom_site_fract_y
_atom_site_fract_z
_atom_site_U_iso_or_equiv
_atom_site_adp_type
_atom_site_calc_flag
_atom_site_refinement_flags
_atom_site_occupancy
O O1 0.38400(15) 0.13612(11) 0.08003(12) 0.0186(2) Uani d . 1
N N1 0.36897(19) 0.52457(13) 0.22589(14) 0.0147(3) Uani d . 1
C C1 0.3063(2) 0.25345(16) 0.09391(15) 0.0131(3) Uani d . 1
H H1 0.246(3) 0.512(2) 0.205(2) 0.021(5) Uiso d . 1
O O2 0.12699(14) 0.26313(11) 0.05100(11) 0.0167(2) Uani d . 1
N N2 -0.18564(17) 0.14413(13) 0.13379(13) 0.0140(3) Uani d . 1
H H2A -0.0868 0.1780 0.1010 0.021 Uiso calc R 1
H H2B -0.2743 0.2098 0.1311 0.021 Uiso calc R 1
H H2C -0.2463 0.0496 0.0717 0.021 Uiso calc R 1
C C2 0.4503(2) 0.40621(16) 0.17327(15) 0.0131(3) Uani d . 1
O O3 0.62792(14) 0.41075(11) 0.18756(12) 0.0175(2) Uani d . 1
C C3 0.4797(2) 0.67704(16) 0.31163(17) 0.0169(3) Uani d . 1
H H3 0.6232 0.6711 0.3369 0.020 Uiso calc R 1
O O4 0.97028(16) 0.59125(13) 0.18861(14) 0.0211(3) Uani d . 1
C C4 0.4348(3) 0.78700(18) 0.21497(19) 0.0257(4) Uani d . 1
H H4A 0.4721 0.7511 0.1217 0.039 Uiso calc R 1
H H4B 0.5093 0.8888 0.2735 0.039 Uiso calc R 1
H H4C 0.2938 0.7921 0.1874 0.039 Uiso calc R 1
C C5 0.4297(3) 0.73017(19) 0.45995(18) 0.0254(4) Uani d . 1
H H5A 0.2892 0.7361 0.4367 0.038 Uiso calc R 1
H H5B 0.5061 0.8313 0.5188 0.038 Uiso calc R 1
H H5C 0.4616 0.6574 0.5200 0.038 Uiso calc R 1
C C6 -0.1027(2) 0.13576(16) 0.29428(16) 0.0161(3) Uani d . 1
H H6 -0.2136 0.1022 0.3300 0.019 Uiso calc R 1
C C7 -0.0006(2) 0.29326(17) 0.39773(17) 0.0201(3) Uani d . 1
H H7A 0.1131 0.3254 0.3678 0.030 Uiso calc R 1
H H7B 0.0436 0.2897 0.5042 0.030 Uiso calc R 1
H H7C -0.0924 0.3664 0.3880 0.030 Uiso calc R 1
C C8 0.0341(2) 0.01765(18) 0.29648(18) 0.0234(4) Uani d . 1
H H8A -0.0399 -0.0829 0.2328 0.035 Uiso calc R 1
H H8B 0.0909 0.0136 0.4018 0.035 Uiso calc R 1
H H8C 0.1397 0.0460 0.2563 0.035 Uiso calc R 1
H H9 0.939(3) 0.622(3) 0.113(3) 0.041(6) Uiso d . 1
H H10 0.859(3) 0.539(2) 0.184(2) 0.033(5) Uiso d . 1

loop_
_atom_site_aniso_label
_atom_site_aniso_U_11
_atom_site_aniso_U_22
_atom_site_aniso_U_33
_atom_site_aniso_U_12
_atom_site_aniso_U_13
_atom_site_aniso_U_23
O1 0.0177(5) 0.0116(5) 0.0241(6) 0.0033(4) 0.0055(4) 0.0013(4)
N1 0.0106(6) 0.0132(6) 0.0187(6) 0.0023(5) 0.0038(5) 0.0022(5)
C1 0.0147(7) 0.0148(7) 0.0106(6) 0.0025(5) 0.0053(5) 0.0032(5)
O2 0.0127(5) 0.0166(5) 0.0203(5) 0.0014(4) 0.0049(4) 0.0046(4)
N2 0.0122(6) 0.0107(6) 0.0170(6) 0.0016(4) 0.0041(5) 0.0007(5)
C2 0.0140(7) 0.0142(7) 0.0122(6) 0.0033(5) 0.0040(5) 0.0050(5)
O3 0.0128(5) 0.0138(5) 0.0248(6) 0.0026(4) 0.0067(4) 0.0021(4)
C3 0.0131(7) 0.0129(7) 0.0201(7) 0.0006(5) 0.0040(6) -0.0019(6)
O4 0.0152(6) 0.0239(6) 0.0258(6) 0.0026(5) 0.0048(5) 0.0116(5)
C4 0.0331(9) 0.0181(8) 0.0276(9) 0.0010(7) 0.0137(7) 0.0056(7)
C5 0.0281(9) 0.0239(8) 0.0186(8) 0.0001(7) 0.0055(7) -0.0009(6)
C6 0.0167(7) 0.0168(7) 0.0148(7) 0.0029(6) 0.0060(6) 0.0031(5)
C7 0.0199(8) 0.0185(8) 0.0178(7) 0.0034(6) 0.0037(6) 0.0001(6)
C8 0.0288(9) 0.0191(8) 0.0214(8) 0.0092(6) 0.0046(7) 0.0056(6)

loop_
_atom_type_symbol
_atom_type_description
_atom_type_scat_dispersion_real
_atom_type_scat_dispersion_imag
_atom_type_scat_source
C C 0.0033 0.0016 'International Tables Vol C Tables 4.2.6.8 and 6.1.1.4'
H H 0.0000 0.0000 'International Tables Vol C Tables 4.2.6.8 and 6.1.1.4'
N N 0.0061 0.0033 'International Tables Vol C Tables 4.2.6.8 and 6.1.1.4'
O O 0.0106 0.0060 'International Tables Vol C Tables 4.2.6.8 and 6.1.1.4'

loop_
_geom_angle_atom_site_label_1
_geom_angle_atom_site_label_2
_geom_angle_atom_site_label_3
_geom_angle
_geom_angle_publ_flag
C2 N1 C3 123.84(13) no
C2 N1 H1 118.0(13) no
C3 N1 H1 118.1(13) no
O1 C1 O2 128.18(13) no
O1 C1 C2 115.46(12) no
O2 C1 C2 116.36(12) no
C6 N2 H2A 109.5 no
C6 N2 H2B 109.5 no
H2A N2 H2B 109.5 no
C6 N2 H2C 109.5 no
H2A N2 H2C 109.5 no
H2B N2 H2C 109.5 no
O3 C2 N1 124.74(13) no
O3 C2 C1 120.31(12) no
N1 C2 C1 114.92(12) no
N1 C3 C4 110.08(13) no
N1 C3 C5 109.27(12) no
C4 C3 C5 111.50(13) no
N1 C3 H3 108.6 no
C4 C3 H3 108.6 no
C5 C3 H3 108.6 no
H9 O4 H10 102(2) no
C3 C4 H4A 109.5 no
C3 C4 H4B 109.5 no
H4A C4 H4B 109.5 no
C3 C4 H4C 109.5 no
H4A C4 H4C 109.5 no
H4B C4 H4C 109.5 no
C3 C5 H5A 109.5 no
C3 C5 H5B 109.5 no
H5A C5 H5B 109.5 no
C3 C5 H5C 109.5 no
H5A C5 H5C 109.5 no
H5B C5 H5C 109.5 no
N2 C6 C7 109.47(12) no
N2 C6 C8 109.33(12) no
C7 C6 C8 112.50(13) no
N2 C6 H6 108.5 no
C7 C6 H6 108.5 no
C8 C6 H6 108.5 no
C6 C7 H7A 109.5 no
C6 C7 H7B 109.5 no
H7A C7 H7B 109.5 no
C6 C7 H7C 109.5 no
H7A C7 H7C 109.5 no
H7B C7 H7C 109.5 no
C6 C8 H8A 109.5 no
C6 C8 H8B 109.5 no
H8A C8 H8B 109.5 no
C6 C8 H8C 109.5 no
H8A C8 H8C 109.5 no
H8B C8 H8C 109.5 no

loop_
_geom_bond_atom_site_label_1
_geom_bond_atom_site_label_2
_geom_bond_distance
_geom_bond_publ_flag
O1 C1 1.2451(18) no
N1 C2 1.3262(19) no
N1 C3 1.4623(19) no
N1 H1 0.84(2) no
C1 O2 1.2554(18) no
C1 C2 1.549(2) no
N2 C6 1.4963(19) no
N2 H2A 0.9100 no
N2 H2B 0.9100 no
N2 H2C 0.9100 no
C2 O3 1.2394(18) no
C3 C4 1.518(2) no
C3 C5 1.518(2) no
C3 H3 1.0000 no
O4 H9 0.81(2) no
O4 H10 0.88(2) no
C4 H4A 0.9800 no
C4 H4B 0.9800 no
C4 H4C 0.9800 no
C5 H5A 0.9800 no
C5 H5B 0.9800 no
C5 H5C 0.9800 no
C6 C7 1.518(2) no
C6 C8 1.519(2) no
C6 H6 1.0000 no
C7 H7A 0.9800 no
C7 H7B 0.9800 no
C7 H7C 0.9800 no
C8 H8A 0.9800 no
C8 H8B 0.9800 no
C8 H8C 0.9800 no

loop_
_geom_hbond_atom_site_label_D
_geom_hbond_atom_site_label_H
_geom_hbond_atom_site_label_A
_geom_hbond_site_symmetry_A
_geom_hbond_distance_DH
_geom_hbond_distance_HA
_geom_hbond_distance_DA
_geom_hbond_angle_DHA
_geom_hbond_publ_flag
O4 H9 O2 2_665 0.82(3) 2.06(3) 2.864(2) 170(3) yes
O4 H10 O3 . 0.88(2) 1.96(2) 2.8404(19) 173.5(19) yes
N1 H1 O4 1_455 0.84(2) 2.14(2) 2.918(2) 153.7(17) yes
N2 H2A O2 . 0.91 1.89 2.7957(19) 174.5 yes
N2 H2B O3 1_455 0.91 2.02 2.8808(19) 156.6 yes
N2 H2C O1 2 0.91 1.91 2.8182(18) 172.4 yes

loop_
_geom_torsion_atom_site_label_1
_geom_torsion_atom_site_label_2
_geom_torsion_atom_site_label_3
_geom_torsion_atom_site_label_4
_geom_torsion
_geom_torsion_publ_flag
C3 N1 C2 O3 -1.4(2) no
C3 N1 C2 C1 176.57(12) no
O1 C1 C2 O3 16.08(19) no
O2 C1 C2 O3 -163.51(12) no
O1 C1 C2 N1 -162.00(12) no
O2 C1 C2 N1 18.40(17) no
C2 N1 C3 C4 109.88(15) no
C2 N1 C3 C5 -127.36(14) no

loop_
_cod_related_entry_id
_cod_related_entry_database
_cod_related_entry_code
1 ChemSpider 21121238
